data_4124890
loop_
_publ_author_name
'Imada, Yasuyuki'
'Nakano, Hideyuki'
'Furukawa, Ko'
'Kishi, Ryohei'
'Nakano, Masayoshi'
'Maruyama, Hitoshi'
'Nakamoto, Masaaki'
'Sekiguchi, Akira'
'Ogawa, Masahiro'
'Ohta, Toshiaki'
'Yamamoto, Yohsuke'

_publ_section_title
;
 Isolation of Hypervalent Group-16 Radicals and Their Application in
 Organic-Radical Batteries.
;
_journal_issue 2
_journal_name_full 'Journal of the American Chemical Society'
_journal_page_first 479
_journal_page_last 482
_journal_paper_doi 10.1021/jacs.5b10774
_journal_volume 138
_journal_year 2016
_chemical_formula_sum 'C16 H3 F20 I O2'
_chemical_formula_weight 734.08
_chemical_name_systematic
;
 ?
;
_space_group_IT_number 2
_symmetry_cell_setting triclinic
_symmetry_space_group_name_Hall '-P 1'
_symmetry_space_group_name_H-M 'P -1'
_atom_sites_solution_hydrogens geom
_atom_sites_solution_primary direct
_atom_sites_solution_secondary difmap
_audit_creation_method SHELXL-97
_cell_angle_alpha 94.050(6)
_cell_angle_beta 90.403(6)
_cell_angle_gamma 90.570(6)
_cell_formula_units_Z 2
_cell_length_a 8.495(5)
_cell_length_b 9.151(5)
_cell_length_c 13.099(7)
_cell_measurement_reflns_used 4993
_cell_measurement_temperature 173(2)
_cell_measurement_theta_max 28.71
_cell_measurement_theta_min 2.23
_cell_volume 1015.7(10)
_computing_cell_refinement 'Bruker SAINT'
_computing_data_collection 'Bruker APEX2'
_computing_data_reduction 'Bruker SAINT'
_computing_molecular_graphics 'Yadokari-XG 2009 (Wakita Nemoto et al., 2009)'
_computing_publication_material 'Yadokari-XG 2009 (Wakita,Nemoto et al., 2009)'
_computing_structure_refinement 'SHELXL-97 (Sheldrick, 1997)'
_computing_structure_solution SIR-2004
_diffrn_ambient_temperature 173(2)
_diffrn_measured_fraction_theta_full 0.942
_diffrn_measured_fraction_theta_max 0.942
_diffrn_measurement_device_type 'Bruker APEX-II CCD'
_diffrn_measurement_method '\f and \w scans'
_diffrn_radiation_monochromator 'Bruker Helios multilayered confocal mirror'
_diffrn_radiation_source 'Bruker TXS fine-focus rotating anode'
_diffrn_radiation_type MoK\a
_diffrn_radiation_wavelength 0.71073
_diffrn_reflns_av_R_equivalents 0.0251
_diffrn_reflns_av_sigmaI/netI 0.0406
_diffrn_reflns_limit_h_max 10
_diffrn_reflns_limit_h_min -9
_diffrn_reflns_limit_k_max 11
_diffrn_reflns_limit_k_min -6
_diffrn_reflns_limit_l_max 16
_diffrn_reflns_limit_l_min -16
_diffrn_reflns_number 5154
_diffrn_reflns_theta_full 26.50
_diffrn_reflns_theta_max 26.50
_diffrn_reflns_theta_min 1.56
_exptl_absorpt_coefficient_mu 1.774
_exptl_absorpt_correction_T_max 0.8425
_exptl_absorpt_correction_T_min 0.7218
_exptl_absorpt_correction_type empirical
_exptl_absorpt_process_details
;
 SADABS (Sheldrick, 1997)
;
_exptl_crystal_colour colorless
_exptl_crystal_density_diffrn 2.400
_exptl_crystal_density_method 'not measured'
_exptl_crystal_description block
_exptl_crystal_F_000 696
_exptl_crystal_size_max 0.13
_exptl_crystal_size_mid 0.11
_exptl_crystal_size_min 0.10
_refine_diff_density_max 3.825
_refine_diff_density_min -4.529
_refine_diff_density_rms 0.384
_refine_ls_extinction_method none
_refine_ls_goodness_of_fit_ref 1.236
_refine_ls_hydrogen_treatment constr
_refine_ls_matrix_type full
_refine_ls_number_parameters 352
_refine_ls_number_reflns 3977
_refine_ls_number_restraints 0
_refine_ls_restrained_S_all 1.236
_refine_ls_R_factor_all 0.0858
_refine_ls_R_factor_gt 0.0728
_refine_ls_shift/su_max 0.000
_refine_ls_shift/su_mean 0.000
_refine_ls_structure_factor_coef Fsqd
_refine_ls_weighting_details 'calc w=1/[\s^2^(Fo^2^)+(0.1934P)^2^+11.3040P] where P=(Fo^2^+2Fc^2^)/3'
_refine_ls_weighting_scheme calc
_refine_ls_wR_factor_gt 0.2446
_refine_ls_wR_factor_ref 0.2954
_reflns_number_gt 3691
_reflns_number_total 3977
_reflns_threshold_expression >2sigma(I)
_cod_data_source_file ja5b10774_si_002.cif
_cod_data_source_block 2
_cod_database_code 4124890

loop_
_symmetry_equiv_pos_as_xyz
'x, y, z'
'-x, -y, -z'

loop_
_atom_site_label
_atom_site_type_symbol
_atom_site_fract_x
_atom_site_fract_y
_atom_site_fract_z
_atom_site_U_iso_or_equiv
_atom_site_adp_type
_atom_site_occupancy
_atom_site_symmetry_multiplicity
_atom_site_calc_flag
_atom_site_refinement_flags
I1 I 0.11880(7) 0.39034(6) 0.36427(4) 0.0226(3) Uani 1 1 d .
F7 F -0.0751(9) 0.8917(8) 0.2787(7) 0.0429(18) Uani 1 1 d .
F1 F 0.1787(9) 0.9573(7) 0.3964(6) 0.0368(16) Uani 1 1 d .
F17 F 0.3372(9) 0.2460(8) -0.0006(5) 0.0364(16) Uani 1 1 d .
O1 O 0.0391(9) 0.5958(8) 0.4273(5) 0.0225(14) Uani 1 1 d .
F2 F 0.0886(9) 0.8542(8) 0.5292(6) 0.0394(17) Uani 1 1 d .
F16 F 0.2648(9) 0.0659(7) 0.0885(6) 0.0384(16) Uani 1 1 d .
F12 F 0.5746(8) 0.3486(8) 0.1335(6) 0.0370(16) Uani 1 1 d .
F6 F -0.1705(9) 0.8329(8) 0.4236(6) 0.0412(17) Uani 1 1 d .
O2 O 0.2224(9) 0.2384(7) 0.2583(6) 0.0278(16) Uani 1 1 d .
F13 F 0.7026(9) 0.1376(10) 0.2447(7) 0.049(2) Uani 1 1 d .
F14 F 0.4746(9) 0.0368(8) 0.2570(7) 0.0428(18) Uani 1 1 d .
F11 F 0.5141(8) 0.3465(8) 0.2941(6) 0.0385(16) Uani 1 1 d .
F15 F 0.5739(11) 0.0628(9) 0.1079(7) 0.052(2) Uani 1 1 d .
F3 F 0.3953(11) 0.8812(10) 0.5368(7) 0.052(2) Uani 1 1 d .
F8 F -0.2709(11) 0.5800(11) 0.3470(9) 0.064(3) Uani 1 1 d .
C2 C 0.1622(11) 0.6723(11) 0.2727(8) 0.0209(18) Uani 1 1 d .
F9 F -0.3295(9) 0.7429(11) 0.2459(8) 0.055(2) Uani 1 1 d .
C3 C 0.2149(12) 0.7634(11) 0.1994(8) 0.0235(19) Uani 1 1 d .
H3 H 0.1950 0.8656 0.2068 0.028 Uiso 1 1 calc R
F10 F -0.1440(10) 0.5942(13) 0.2063(9) 0.069(3) Uani 1 1 d .
F4 F 0.4270(10) 0.7801(15) 0.3872(8) 0.073(3) Uani 1 1 d .
F5 F 0.3361(13) 0.6554(11) 0.5061(11) 0.078(4) Uani 1 1 d .
C4 C 0.2969(13) 0.7042(12) 0.1153(9) 0.029(2) Uani 1 1 d .
H4 H 0.3327 0.7673 0.0656 0.035 Uiso 1 1 calc R
C1 C 0.1960(12) 0.5255(11) 0.2555(8) 0.025(2) Uani 1 1 d .
F20 F 0.0442(12) 0.1483(10) -0.0366(8) 0.058(2) Uani 1 1 d .
C13 C 0.4843(12) 0.2768(11) 0.1985(7) 0.0215(19) Uani 1 1 d .
C15 C 0.2493(14) 0.2124(11) 0.0814(10) 0.030(2) Uani 1 1 d .
F19 F 0.0480(14) 0.3677(11) 0.0287(11) 0.083(4) Uani 1 1 d .
C6 C 0.2786(11) 0.4623(11) 0.1764(9) 0.024(2) Uani 1 1 d .
C10 C -0.0939(13) 0.7806(12) 0.3399(9) 0.030(2) Uani 1 1 d .
C5 C 0.3282(12) 0.5545(12) 0.1016(9) 0.026(2) Uani 1 1 d .
H5 H 0.3822 0.5159 0.0426 0.031 Uiso 1 1 calc R
C7 C 0.0685(12) 0.7152(11) 0.3684(8) 0.024(2) Uani 1 1 d .
C12 C 0.3036(11) 0.2964(11) 0.1792(7) 0.0193(18) Uani 1 1 d .
C14 C 0.5593(15) 0.1233(15) 0.2018(11) 0.040(3) Uani 1 1 d .
C8 C 0.1659(14) 0.8285(12) 0.4404(9) 0.031(2) Uani 1 1 d .
C9 C 0.3332(15) 0.7841(14) 0.4664(8) 0.035(3) Uani 1 1 d .
C11 C -0.2114(14) 0.6715(15) 0.2842(11) 0.040(3) Uani 1 1 d .
C16 C 0.0751(16) 0.2326(15) 0.0476(11) 0.042(3) Uani 1 1 d .
F18 F -0.0226(11) 0.1941(18) 0.1171(9) 0.091(4) Uani 1 1 d .

loop_
_atom_site_aniso_label
_atom_site_aniso_U_11
_atom_site_aniso_U_22
_atom_site_aniso_U_33
_atom_site_aniso_U_23
_atom_site_aniso_U_13
_atom_site_aniso_U_12
I1 0.0249(5) 0.0147(4) 0.0294(5) 0.0071(3) 0.0155(3) 0.0020(3)
F7 0.034(4) 0.035(4) 0.062(5) 0.025(4) 0.012(3) 0.011(3)
F1 0.048(4) 0.017(3) 0.046(4) 0.007(3) 0.015(3) -0.006(3)
F17 0.049(4) 0.037(4) 0.024(3) 0.009(3) 0.013(3) 0.001(3)
O1 0.032(4) 0.014(3) 0.020(3) -0.003(3) 0.010(3) -0.003(3)
F2 0.051(4) 0.030(3) 0.037(4) -0.003(3) 0.025(3) -0.008(3)
F16 0.051(4) 0.014(3) 0.051(4) 0.005(3) 0.008(3) 0.005(3)
F12 0.025(3) 0.037(4) 0.052(4) 0.019(3) 0.015(3) 0.004(3)
F6 0.034(4) 0.038(4) 0.052(4) -0.001(3) 0.023(3) 0.011(3)
O2 0.032(4) 0.011(3) 0.041(4) 0.004(3) 0.021(3) 0.003(3)
F13 0.028(4) 0.054(5) 0.066(5) 0.020(4) 0.005(3) 0.016(3)
F14 0.042(4) 0.028(4) 0.062(5) 0.021(3) 0.011(4) 0.009(3)
F11 0.033(3) 0.031(4) 0.052(4) 0.005(3) 0.001(3) 0.003(3)
F15 0.059(5) 0.040(4) 0.057(5) 0.000(4) 0.022(4) 0.028(4)
F3 0.054(5) 0.055(5) 0.045(4) -0.007(4) -0.001(4) -0.020(4)
F8 0.049(5) 0.052(5) 0.094(7) 0.021(5) -0.012(5) -0.023(4)
C2 0.020(4) 0.018(4) 0.025(5) 0.005(4) 0.011(4) 0.002(3)
F9 0.028(4) 0.070(6) 0.069(6) 0.008(5) 0.000(4) 0.012(4)
C3 0.025(5) 0.017(4) 0.030(5) 0.006(4) 0.007(4) 0.002(4)
F10 0.034(4) 0.085(7) 0.082(7) -0.036(6) 0.003(4) 0.014(4)
F4 0.031(4) 0.117(10) 0.069(6) -0.006(6) 0.016(4) 0.014(5)
F5 0.067(6) 0.041(5) 0.129(10) 0.032(6) -0.043(7) -0.009(4)
C4 0.030(5) 0.020(5) 0.040(6) 0.014(4) 0.021(5) 0.004(4)
C1 0.021(4) 0.021(5) 0.034(5) 0.015(4) 0.016(4) 0.003(4)
F20 0.061(5) 0.041(5) 0.072(6) 0.001(4) -0.021(5) -0.003(4)
C13 0.028(5) 0.025(5) 0.010(4) -0.009(3) -0.002(3) 0.000(4)
C15 0.033(6) 0.014(5) 0.045(6) 0.011(4) 0.019(5) 0.008(4)
F19 0.076(7) 0.034(5) 0.137(10) -0.014(6) -0.066(7) 0.017(5)
C6 0.019(4) 0.020(5) 0.036(5) 0.013(4) 0.009(4) 0.003(4)
C10 0.027(5) 0.023(5) 0.041(6) 0.007(4) 0.019(4) 0.007(4)
C5 0.027(5) 0.023(5) 0.030(5) 0.007(4) 0.017(4) 0.004(4)
C7 0.024(5) 0.016(5) 0.033(5) 0.005(4) 0.015(4) 0.003(4)
C12 0.019(4) 0.023(5) 0.016(4) 0.002(4) 0.001(3) 0.002(3)
C14 0.030(6) 0.036(7) 0.056(8) 0.020(6) 0.015(5) 0.013(5)
C8 0.035(6) 0.019(5) 0.040(6) 0.009(4) 0.022(5) 0.001(4)
C9 0.042(6) 0.039(6) 0.022(5) 0.000(5) -0.009(4) -0.004(5)
C11 0.026(6) 0.041(7) 0.054(8) 0.004(6) 0.006(5) 0.006(5)
C16 0.037(6) 0.041(7) 0.047(7) 0.004(6) -0.009(5) 0.001(5)
F18 0.030(4) 0.166(14) 0.074(7) 0.002(8) 0.007(4) -0.018(6)

loop_
_atom_type_symbol
_atom_type_description
_atom_type_scat_dispersion_real
_atom_type_scat_dispersion_imag
_atom_type_scat_source
C C 0.0033 0.0016 'International Tables Vol C Tables 4.2.6.8 and 6.1.1.4'
H H 0.0000 0.0000 'International Tables Vol C Tables 4.2.6.8 and 6.1.1.4'
O O 0.0106 0.0060 'International Tables Vol C Tables 4.2.6.8 and 6.1.1.4'
F F 0.0171 0.0103 'International Tables Vol C Tables 4.2.6.8 and 6.1.1.4'
I I -0.4742 1.8119 'International Tables Vol C Tables 4.2.6.8 and 6.1.1.4'

loop_
_geom_angle_atom_site_label_1
_geom_angle_atom_site_label_2
_geom_angle_atom_site_label_3
_geom_angle
C1 I1 O2 78.9(4)
C1 I1 O1 79.3(4)
O2 I1 O1 158.2(3)
C7 O1 I1 115.6(6)
C12 O2 I1 116.1(6)
C1 C2 C3 116.2(9)
C1 C2 C7 116.3(8)
C3 C2 C7 127.5(9)
C4 C3 C2 119.6(9)
C4 C3 H3 120.2
C2 C3 H3 120.2
C3 C4 C5 122.0(10)
C3 C4 H4 119.0
C5 C4 H4 119.0
C6 C1 C2 126.8(9)
C6 C1 I1 116.9(7)
C2 C1 I1 116.3(7)
F12 C13 F11 105.0(8)
F12 C13 C14 105.2(8)
F11 C13 C14 105.2(9)
F12 C13 C12 112.9(8)
F11 C13 C12 105.2(7)
C14 C13 C12 121.9(9)
F16 C15 F17 105.9(9)
F16 C15 C12 110.8(10)
F17 C15 C12 112.1(9)
F16 C15 C16 105.0(10)
F17 C15 C16 105.2(10)
C12 C15 C16 117.1(9)
C1 C6 C5 116.6(9)
C1 C6 C12 115.4(9)
C5 C6 C12 128.0(10)
F6 C10 F7 107.7(9)
F6 C10 C11 104.7(9)
F7 C10 C11 106.4(11)
F6 C10 C7 111.3(10)
F7 C10 C7 110.9(9)
C11 C10 C7 115.4(9)
C4 C5 C6 118.9(10)
C4 C5 H5 120.6
C6 C5 H5 120.6
O1 C7 C2 112.4(8)
O1 C7 C10 107.7(8)
C2 C7 C10 110.8(9)
O1 C7 C8 105.4(8)
C2 C7 C8 109.9(8)
C10 C7 C8 110.6(9)
O2 C12 C15 106.8(8)
O2 C12 C6 112.1(8)
C15 C12 C6 112.3(8)
O2 C12 C13 108.4(8)
C15 C12 C13 111.5(8)
C6 C12 C13 105.8(8)
F14 C14 F15 109.8(12)
F14 C14 F13 107.8(11)
F15 C14 F13 108.5(10)
F14 C14 C13 111.5(9)
F15 C14 C13 109.8(10)
F13 C14 C13 109.3(11)
F2 C8 F1 107.5(9)
F2 C8 C9 107.6(10)
F1 C8 C9 106.2(9)
F2 C8 C7 109.2(9)
F1 C8 C7 109.8(10)
C9 C8 C7 116.1(9)
F4 C9 F5 108.7(13)
F4 C9 F3 106.9(11)
F5 C9 F3 106.6(10)
F4 C9 C8 112.9(10)
F5 C9 C8 111.7(11)
F3 C9 C8 109.7(11)
F8 C11 F9 107.5(11)
F8 C11 F10 108.7(13)
F9 C11 F10 107.1(12)
F8 C11 C10 111.5(12)
F9 C11 C10 110.1(11)
F10 C11 C10 111.7(10)
F18 C16 F19 108.8(14)
F18 C16 F20 107.0(12)
F19 C16 F20 108.2(12)
F18 C16 C15 111.5(11)
F19 C16 C15 111.3(11)
F20 C16 C15 109.9(11)

loop_
_geom_bond_atom_site_label_1
_geom_bond_atom_site_label_2
_geom_bond_distance
I1 C1 2.058(10)
I1 O2 2.098(7)
I1 O1 2.118(7)
F7 C10 1.347(13)
F1 C8 1.352(12)
F17 C15 1.364(13)
O1 C7 1.403(12)
F2 C8 1.347(13)
F16 C15 1.357(12)
F12 C13 1.350(12)
F6 C10 1.340(13)
O2 C12 1.383(12)
F13 C14 1.338(16)
F14 C14 1.320(15)
F11 C13 1.386(11)
F15 C14 1.321(18)
F3 C9 1.337(13)
F8 C11 1.315(18)
C2 C1 1.380(14)
C2 C3 1.389(14)
C2 C7 1.519(13)
F9 C11 1.318(15)
C3 C4 1.388(15)
C3 H3 0.9500
F10 C11 1.336(16)
F4 C9 1.311(16)
F5 C9 1.321(16)
C4 C5 1.397(15)
C4 H4 0.9500
C1 C6 1.354(15)
F20 C16 1.324(17)
C13 C14 1.551(15)
C13 C12 1.568(13)
C15 C12 1.514(15)
C15 C16 1.557(17)
F19 C16 1.301(17)
C6 C5 1.402(14)
C6 C12 1.538(14)
C10 C11 1.547(18)
C10 C7 1.563(15)
C5 H5 0.9500
C7 C8 1.576(16)
C8 C9 1.525(17)
C16 F18 1.300(19)

loop_
_geom_torsion_atom_site_label_1
_geom_torsion_atom_site_label_2
_geom_torsion_atom_site_label_3
_geom_torsion_atom_site_label_4
_geom_torsion
C1 I1 O1 C7 2.2(7)
O2 I1 O1 C7 -1.3(12)
C1 I1 O2 C12 7.2(7)
O1 I1 O2 C12 10.7(13)
C1 C2 C3 C4 -0.2(15)
C7 C2 C3 C4 -178.8(11)
C2 C3 C4 C5 0.1(17)
C3 C2 C1 C6 2.0(17)
C7 C2 C1 C6 -179.3(11)
C3 C2 C1 I1 179.7(7)
C7 C2 C1 I1 -1.5(13)
O2 I1 C1 C6 -3.6(8)
O1 I1 C1 C6 177.7(9)
O2 I1 C1 C2 178.4(9)
O1 I1 C1 C2 -0.3(8)
C2 C1 C6 C5 -3.4(17)
I1 C1 C6 C5 178.8(8)
C2 C1 C6 C12 177.7(10)
I1 C1 C6 C12 -0.1(13)
C3 C4 C5 C6 -1.6(18)
C1 C6 C5 C4 3.1(16)
C12 C6 C5 C4 -178.2(10)
I1 O1 C7 C2 -3.5(11)
I1 O1 C7 C10 118.7(7)
I1 O1 C7 C8 -123.2(7)
C1 C2 C7 O1 3.3(13)
C3 C2 C7 O1 -178.1(10)
C1 C2 C7 C10 -117.2(10)
C3 C2 C7 C10 61.4(14)
C1 C2 C7 C8 120.3(10)
C3 C2 C7 C8 -61.1(14)
F6 C10 C7 O1 63.3(11)
F7 C10 C7 O1 -176.9(9)
C11 C10 C7 O1 -55.8(12)
F6 C10 C7 C2 -173.5(9)
F7 C10 C7 C2 -53.7(12)
C11 C10 C7 C2 67.4(12)
F6 C10 C7 C8 -51.4(11)
F7 C10 C7 C8 68.5(12)
C11 C10 C7 C8 -170.4(10)
I1 O2 C12 C15 -132.4(7)
I1 O2 C12 C6 -9.0(10)
I1 O2 C12 C13 107.4(7)
F16 C15 C12 O2 -53.4(11)
F17 C15 C12 O2 -171.5(8)
C16 C15 C12 O2 66.9(12)
F16 C15 C12 C6 -176.6(8)
F17 C15 C12 C6 65.3(11)
C16 C15 C12 C6 -56.3(12)
F16 C15 C12 C13 64.8(11)
F17 C15 C12 C13 -53.3(11)
C16 C15 C12 C13 -174.9(10)
C1 C6 C12 O2 6.0(13)
C5 C6 C12 O2 -172.8(10)
C1 C6 C12 C15 126.2(10)
C5 C6 C12 C15 -52.5(14)
C1 C6 C12 C13 -111.9(10)
C5 C6 C12 C13 69.4(13)
F12 C13 C12 O2 -171.0(8)
F11 C13 C12 O2 -57.0(10)
C14 C13 C12 O2 62.3(12)
F12 C13 C12 C15 71.7(11)
F11 C13 C12 C15 -174.3(8)
C14 C13 C12 C15 -55.0(13)
F12 C13 C12 C6 -50.7(10)
F11 C13 C12 C6 63.3(10)
C14 C13 C12 C6 -177.3(9)
F12 C13 C14 F14 -175.1(10)
F11 C13 C14 F14 74.3(13)
C12 C13 C14 F14 -45.1(15)
F12 C13 C14 F15 -53.1(12)
F11 C13 C14 F15 -163.7(10)
C12 C13 C14 F15 76.9(12)
F12 C13 C14 F13 65.8(12)
F11 C13 C14 F13 -44.8(12)
C12 C13 C14 F13 -164.2(9)
O1 C7 C8 F2 -52.6(11)
C2 C7 C8 F2 -173.9(9)
C10 C7 C8 F2 63.5(11)
O1 C7 C8 F1 -170.3(8)
C2 C7 C8 F1 68.4(11)
C10 C7 C8 F1 -54.2(11)
O1 C7 C8 C9 69.3(11)
C2 C7 C8 C9 -52.0(12)
C10 C7 C8 C9 -174.7(9)
F2 C8 C9 F4 -169.2(11)
F1 C8 C9 F4 -54.4(14)
C7 C8 C9 F4 68.1(14)
F2 C8 C9 F5 67.9(13)
F1 C8 C9 F5 -177.2(11)
C7 C8 C9 F5 -54.8(14)
F2 C8 C9 F3 -50.1(12)
F1 C8 C9 F3 64.8(12)
C7 C8 C9 F3 -172.8(9)
F6 C10 C11 F8 -49.3(13)
F7 C10 C11 F8 -163.1(10)
C7 C10 C11 F8 73.4(13)
F6 C10 C11 F9 70.0(13)
F7 C10 C11 F9 -43.8(13)
C7 C10 C11 F9 -167.3(10)
F6 C10 C11 F10 -171.0(11)
F7 C10 C11 F10 75.1(13)
C7 C10 C11 F10 -48.4(16)
F16 C15 C16 F18 64.2(15)
F17 C15 C16 F18 175.7(12)
C12 C15 C16 F18 -59.2(15)
F16 C15 C16 F19 -174.1(12)
F17 C15 C16 F19 -62.6(15)
C12 C15 C16 F19 62.5(16)
F16 C15 C16 F20 -54.2(14)
F17 C15 C16 F20 57.3(13)
C12 C15 C16 F20 -177.6(10)
